data_4321650
loop_
_publ_author_name
'A. Chandrasekaran'
'Roberta O. Day'
'Robert R. Holmes'

_publ_section_title
;
 Synthesis and Structure of Cyclic Phosphate, Phosphoramidate,
 Phosphonates, and Phosphonium Salts. Phosphatrane Formation1
;
_journal_name_full 'Inorganic Chemistry'
_journal_page_first 5683
_journal_page_last 5689
_journal_paper_doi 10.1021/ic000467a
_journal_volume 39
_journal_year 2000
_chemical_formula_sum 'C30.5 H36.5 Cl2 I3 N O3.25 P'
_chemical_formula_weight 951.68
_chemical_name_systematic
; 
 ? 
;
_space_group_IT_number 14
_symmetry_cell_setting monoclinic
_symmetry_space_group_name_Hall '-P 2yn'
_symmetry_space_group_name_H-M 'P 1 21/n 1'
_atom_sites_solution_hydrogens geom
_atom_sites_solution_primary direct
_atom_sites_solution_secondary difmap
_audit_creation_method SHELXL
_cell_angle_alpha 90.00
_cell_angle_beta 93.44(3)
_cell_angle_gamma 90.00
_cell_formula_units_Z 8
_cell_length_a 14.515(5)
_cell_length_b 20.625(6)
_cell_length_c 24.177(8)
_cell_measurement_reflns_used 25
_cell_measurement_temperature 293(2)
_cell_volume 7225(4)
_computing_structure_refinement 'SHELXL-93 (Sheldrick, 1993)'
_computing_structure_solution 'SHELXS-86 (Sheldrick, 1990)'
_diffrn_ambient_temperature 293(2)
_diffrn_measurement_device CAD4
_diffrn_radiation_monochromator graphite
_diffrn_radiation_source 'fine-focus sealed tube'
_diffrn_radiation_type MoK\a
_diffrn_radiation_wavelength 0.71073
_diffrn_reflns_av_R_equivalents 0.0639
_diffrn_reflns_av_sigmaI/netI 0.0601
_diffrn_reflns_limit_h_max 15
_diffrn_reflns_limit_h_min 0
_diffrn_reflns_limit_k_max 21
_diffrn_reflns_limit_k_min 0
_diffrn_reflns_limit_l_max 25
_diffrn_reflns_limit_l_min -25
_diffrn_reflns_number 8911
_diffrn_reflns_theta_max 22.02
_diffrn_reflns_theta_min 2.15
_exptl_absorpt_coefficient_mu 2.819
_exptl_absorpt_correction_type none
_exptl_crystal_colour dark
_exptl_crystal_density_diffrn 1.750
_exptl_crystal_F_000 3684
_exptl_crystal_size_max 1.00
_exptl_crystal_size_mid 0.70
_exptl_crystal_size_min 0.60
_refine_diff_density_max 2.227
_refine_diff_density_min -1.277
_refine_diff_density_rms 0.186
_refine_ls_extinction_method none
_refine_ls_goodness_of_fit_all 1.084
_refine_ls_goodness_of_fit_obs 1.211
_refine_ls_matrix_type full
_refine_ls_number_parameters 689
_refine_ls_number_reflns 7102
_refine_ls_number_restraints 0
_refine_ls_restrained_S_all 1.385
_refine_ls_restrained_S_obs 1.211
_refine_ls_R_factor_all 0.1758
_refine_ls_R_factor_obs 0.0911
_refine_ls_shift/esd_max -0.010
_refine_ls_shift/esd_mean 0.001
_refine_ls_structure_factor_coef Fsqd
_refine_ls_weighting_details 'w=1/[\s^2^(Fo^2^)+(0.1655P)^2^+80.5575P] where P=(Fo^2^+2Fc^2^)/3'
_refine_ls_weighting_scheme calc
_refine_ls_wR_factor_all 0.4028
_refine_ls_wR_factor_obs 0.2585
_reflns_number_observed 4719
_reflns_number_total 8832
_reflns_observed_criterion >2sigma(I)
_cod_data_source_file ic000467a_4.cif
_cod_data_source_block acp36
_cod_depositor_comments
;
The following automatic conversions were performed:

'_refine_ls_weighting_scheme' value 'calc
w=1/[\s^2^(Fo^2^)+(0.1655P)^2^+80.5575P] where P=(Fo^2^+2Fc^2^)/3'
was changed to 'calc'. New tag '_refine_ls_weighting_details' was
created. The value of the new tag was set to
'w=1/[\s^2^(Fo^2^)+(0.1655P)^2^+80.5575P] where P=(Fo^2^+2Fc^2^)/3'.

Automatic conversion script
Id: cif_fix_values 3143 2015-03-26 13:38:13Z robertas 
;
_cod_original_cell_volume 7224.9(40)
_cod_original_formula_sum 'C30.50 H36.50 Cl2 I3 N O3.25 P'
_cod_database_code 4321650

loop_
_symmetry_equiv_pos_as_xyz
'x, y, z'
'-x+1/2, y+1/2, -z+1/2'
'-x, -y, -z'
'x-1/2, -y-1/2, z-1/2'

loop_
_atom_site_aniso_label
_atom_site_aniso_U_11
_atom_site_aniso_U_22
_atom_site_aniso_U_33
_atom_site_aniso_U_23
_atom_site_aniso_U_13
_atom_site_aniso_U_12
I1 0.133(2) 0.190(3) 0.139(2) 0.013(2) 0.029(2) 0.040(2)
I2 0.135(2) 0.0997(13) 0.0728(11) 0.0080(9) 0.0092(10) 0.0172(11)
I3 0.140(2) 0.124(2) 0.200(3) -0.018(2) 0.053(2) 0.0016(15)
I4 0.0955(13) 0.1042(14) 0.1098(14) -0.0127(11) 0.0097(10) -0.0127(10)
I5 0.0774(10) 0.0844(11) 0.0867(11) 0.0016(8) -0.0070(8) -0.0150(8)
I6 0.0894(11) 0.0973(12) 0.0809(11) -0.0021(9) 0.0070(8) -0.0021(9)
P1 0.048(3) 0.067(3) 0.037(3) 0.002(2) -0.008(2) 0.000(2)
O1 0.061(8) 0.066(8) 0.037(7) -0.005(6) -0.021(6) 0.004(6)
O2 0.043(7) 0.063(8) 0.038(6) 0.001(6) -0.006(5) -0.008(6)
O3 0.050(7) 0.081(9) 0.033(6) -0.005(6) -0.001(6) -0.003(6)
N1 0.029(7) 0.065(9) 0.037(8) -0.004(7) -0.007(6) -0.012(7)
C1 0.044(11) 0.072(14) 0.026(10) 0.005(9) -0.003(8) -0.002(9)
C2 0.031(10) 0.081(15) 0.062(14) 0.004(12) -0.021(9) 0.012(9)
C3 0.047(12) 0.108(19) 0.036(12) 0.003(12) -0.016(9) 0.013(12)
C4 0.017(10) 0.143(23) 0.055(14) 0.002(15) -0.005(9) -0.009(12)
C5 0.042(11) 0.083(14) 0.054(13) 0.013(11) -0.005(9) -0.012(10)
C6 0.012(8) 0.094(15) 0.031(10) -0.008(10) -0.008(7) -0.003(8)
C7 0.058(12) 0.057(11) 0.039(11) -0.004(9) -0.011(9) -0.006(9)
C8 0.025(9) 0.082(13) 0.031(9) 0.011(9) -0.007(7) -0.009(9)
C9 0.036(11) 0.070(13) 0.037(10) -0.003(9) -0.023(8) 0.005(9)
C10 0.065(14) 0.073(13) 0.039(11) -0.016(10) -0.017(10) 0.004(11)
C11 0.018(10) 0.085(15) 0.063(13) -0.007(11) -0.009(8) -0.006(10)
C12 0.041(13) 0.151(26) 0.043(12) -0.011(14) -0.015(10) -0.018(15)
C13 0.070(16) 0.070(15) 0.046(12) 0.004(10) -0.022(10) -0.019(12)
C14 0.048(12) 0.061(13) 0.034(10) -0.012(9) -0.013(8) 0.007(10)
C15 0.047(11) 0.080(13) 0.027(9) -0.007(9) -0.007(8) 0.009(9)
C16 0.040(10) 0.042(11) 0.035(10) -0.020(8) -0.004(8) -0.001(8)
C17 0.082(15) 0.081(14) 0.026(10) -0.001(10) 0.003(10) -0.006(12)
C18 0.054(12) 0.083(16) 0.028(10) -0.006(10) 0.003(9) -0.004(10)
C19 0.056(12) 0.092(17) 0.024(10) 0.001(10) -0.004(9) -0.006(11)
C20 0.058(12) 0.074(14) 0.045(12) 0.026(10) 0.022(10) 0.021(11)
C21 0.025(9) 0.079(15) 0.027(9) -0.003(9) 0.010(7) -0.004(9)
C22 0.097(18) 0.118(22) 0.059(14) -0.026(14) -0.008(12) 0.033(15)
C23 0.086(17) 0.144(22) 0.057(14) 0.008(14) 0.033(12) -0.009(16)
C24 0.052(13) 0.158(24) 0.059(14) -0.007(14) 0.006(11) -0.025(14)
C25 0.066(14) 0.105(20) 0.085(16) -0.001(14) -0.008(12) -0.032(13)
C26 0.072(15) 0.196(29) 0.047(13) 0.012(15) -0.046(12) -0.042(17)
C27 0.076(15) 0.125(21) 0.046(12) 0.022(12) -0.013(11) 0.011(14)
C28 0.095(16) 0.059(13) 0.057(13) -0.004(10) -0.013(11) 0.009(11)
P2 0.047(3) 0.067(3) 0.040(3) -0.003(2) -0.009(2) -0.003(2)
O1' 0.043(7) 0.083(9) 0.037(7) 0.010(6) -0.019(5) 0.001(6)
O2' 0.056(8) 0.071(8) 0.038(7) 0.003(6) -0.001(6) -0.001(6)
O3' 0.042(7) 0.086(9) 0.024(6) -0.013(6) -0.007(5) -0.014(6)
N2 0.034(8) 0.069(10) 0.030(7) 0.010(7) -0.010(6) -0.007(7)
C1' 0.020(10) 0.092(15) 0.025(9) 0.006(9) -0.011(7) -0.001(10)
C2' 0.052(13) 0.086(15) 0.025(9) 0.003(9) -0.016(8) -0.017(11)
C3' 0.036(13) 0.138(22) 0.034(11) 0.009(12) -0.013(8) 0.030(14)
C4' 0.037(14) 0.136(23) 0.040(12) 0.032(13) -0.013(9) 0.003(14)
C5' 0.033(11) 0.103(16) 0.043(11) 0.019(10) -0.008(9) -0.007(11)
C6' 0.051(13) 0.097(17) 0.031(10) 0.002(10) 0.002(8) 0.011(12)
C7' 0.047(11) 0.077(13) 0.039(10) -0.003(9) 0.002(9) -0.005(10)
C8' 0.048(12) 0.083(14) 0.051(12) 0.002(10) 0.002(9) -0.012(10)
C9' 0.046(11) 0.052(12) 0.060(12) -0.005(10) 0.011(9) -0.007(9)
C10' 0.063(12) 0.061(12) 0.041(11) 0.003(9) -0.002(10) 0.006(10)
C11' 0.053(12) 0.097(18) 0.041(11) 0.000(11) -0.004(10) 0.016(11)
C12' 0.051(12) 0.070(14) 0.044(11) 0.014(10) -0.012(9) 0.011(10)
C13' 0.055(12) 0.057(13) 0.056(12) -0.010(10) 0.017(10) -0.005(10)
C14' 0.041(11) 0.082(15) 0.026(10) 0.016(9) 0.012(8) -0.001(10)
C15' 0.022(9) 0.077(13) 0.064(12) -0.011(10) 0.000(9) 0.004(9)
C16' 0.032(10) 0.093(17) 0.041(11) 0.016(11) -0.007(8) 0.012(10)
C17' 0.033(10) 0.074(13) 0.057(13) -0.009(11) 0.001(9) 0.013(9)
C18' 0.027(10) 0.098(17) 0.053(13) -0.023(13) 0.003(9) -0.003(10)
C19' 0.029(10) 0.127(21) 0.026(10) 0.006(11) 0.008(8) 0.005(11)
C20' 0.031(10) 0.091(17) 0.083(16) 0.017(13) 0.002(10) 0.008(10)
C21' 0.021(9) 0.067(14) 0.067(14) -0.006(11) -0.012(8) -0.001(9)
C22' 0.070(15) 0.088(17) 0.077(15) 0.008(13) -0.005(12) 0.028(12)
C23' 0.045(13) 0.160(24) 0.055(13) 0.031(14) -0.022(10) 0.006(13)
C24' 0.120(22) 0.111(21) 0.087(18) 0.020(16) 0.001(16) 0.042(17)
C25' 0.060(13) 0.111(19) 0.046(12) -0.012(11) -0.001(10) -0.010(12)
C26' 0.060(14) 0.184(27) 0.045(13) 0.000(14) 0.008(11) 0.018(15)
C27' 0.117(21) 0.066(16) 0.092(18) 0.019(13) 0.001(15) -0.020(14)
C28' 0.070(14) 0.079(15) 0.083(15) 0.000(12) -0.002(12) -0.003(11)

loop_
_atom_site_label
_atom_site_type_symbol
_atom_site_fract_x
_atom_site_fract_y
_atom_site_fract_z
_atom_site_U_iso_or_equiv
_atom_site_thermal_displace_type
_atom_site_occupancy
_atom_site_calc_flag
_atom_site_refinement_flags
_atom_site_disorder_group
I1 I -0.0458(2) 0.01644(15) 0.36777(11) 0.1531(10) Uani 1 d . .
I2 I 0.14417(15) 0.01700(9) 0.33795(7) 0.1024(7) Uani 1 d . .
I3 I 0.3286(2) 0.02020(12) 0.29842(14) 0.1529(11) Uani 1 d . .
I4 I 0.50714(13) 0.01694(9) 0.20433(8) 0.1030(6) Uani 1 d . .
I5 I 0.64779(11) -0.00690(8) 0.13097(7) 0.0833(5) Uani 1 d . .
I6 I 0.80689(12) -0.02326(8) 0.05599(7) 0.0891(6) Uani 1 d . .
P1 P 0.8957(3) 0.1407(2) -0.0950(2) 0.0510(12) Uani 1 d . .
O1 O 0.9816(8) 0.1606(6) -0.1235(5) 0.055(3) Uani 1 d . .
O2 O 0.8032(8) 0.1509(5) -0.1312(4) 0.048(3) Uani 1 d . .
O3 O 0.8894(8) 0.1695(6) -0.0366(4) 0.055(3) Uani 1 d . .
N1 N 0.8796(9) 0.2756(7) -0.1117(5) 0.044(3) Uani 1 d . .
C1 C 0.9929(11) 0.1878(10) -0.1771(6) 0.048(4) Uani 1 d . .
C2 C 1.0181(12) 0.1463(10) -0.2192(8) 0.059(5) Uani 1 d . .
C3 C 1.0328(13) 0.1769(13) -0.2683(8) 0.065(6) Uani 1 d . .
H3 H 1.0495(13) 0.1511(13) -0.2976(8) 0.078 Uiso 1 calc R .
C4 C 1.0252(12) 0.2402(14) -0.2774(9) 0.072(7) Uani 1 d . .
C5 C 1.0042(12) 0.2818(11) -0.2349(8) 0.060(5) Uani 1 d . .
H5 H 1.0007(12) 0.3263(11) -0.2407(8) 0.072 Uiso 1 calc R .
C6 C 0.9883(10) 0.2550(10) -0.1827(7) 0.046(5) Uani 1 d . .
C7 C 0.9626(12) 0.2959(9) -0.1378(7) 0.052(5) Uani 1 d . .
H7A H 0.9534(12) 0.3397(9) -0.1518(7) 0.062 Uiso 1 calc R .
H7B H 1.0134(12) 0.2971(9) -0.1099(7) 0.062 Uiso 1 calc R .
C8 C 0.7959(10) 0.2867(9) -0.1500(7) 0.047(4) Uani 1 d . .
H8A H 0.7814(10) 0.3326(9) -0.1513(7) 0.056 Uiso 1 calc R .
H8B H 0.8084(10) 0.2728(9) -0.1871(7) 0.056 Uiso 1 calc R .
C9 C 0.7164(11) 0.2503(9) -0.1306(7) 0.049(5) Uani 1 d . .
C10 C 0.6314(14) 0.2803(10) -0.1224(7) 0.060(5) Uani 1 d . .
H10 H 0.6252(14) 0.3246(10) -0.1290(7) 0.072 Uiso 1 calc R .
C11 C 0.5587(11) 0.2469(11) -0.1053(8) 0.056(5) Uani 1 d . .
C12 C 0.5689(14) 0.1803(15) -0.0949(8) 0.079(7) Uani 1 d . .
H12 H 0.5186(14) 0.1576(15) -0.0827(8) 0.095 Uiso 1 calc R .
C13 C 0.6476(16) 0.1476(10) -0.1016(8) 0.063(5) Uani 1 d . .
C14 C 0.7223(12) 0.1841(9) -0.1183(7) 0.049(5) Uani 1 d . .
C15 C 0.8671(12) 0.3056(9) -0.0577(6) 0.052(5) Uani 1 d . .
H15A H 0.8053(12) 0.2968(9) -0.0465(6) 0.062 Uiso 1 calc R .
H15B H 0.8744(12) 0.3522(9) -0.0605(6) 0.062 Uiso 1 calc R .
C16 C 0.9373(11) 0.2789(8) -0.0149(6) 0.039(4) Uani 1 d . .
C17 C 0.9929(14) 0.3198(10) 0.0174(7) 0.063(5) Uani 1 d . .
H17 H 0.9873(14) 0.3644(10) 0.0123(7) 0.076 Uiso 1 calc R .
C18 C 1.0579(13) 0.2962(11) 0.0581(7) 0.055(5) Uani 1 d . .
C19 C 1.0652(13) 0.2323(11) 0.0656(7) 0.058(5) Uani 1 d . .
H19 H 1.1072(13) 0.2165(11) 0.0929(7) 0.069 Uiso 1 calc R .
C20 C 1.0109(13) 0.1879(10) 0.0334(8) 0.058(5) Uani 1 d . .
C21 C 0.9477(10) 0.2147(9) -0.0052(6) 0.043(4) Uani 1 d . .
C22 C 1.0275(17) 0.0770(12) -0.2109(9) 0.092(8) Uani 1 d . .
H22A H 1.0140(17) 0.0663(12) -0.1736(9) 0.138 Uiso 1 calc R .
H22B H 1.0896(17) 0.0640(12) -0.2172(9) 0.138 Uiso 1 calc R .
H22C H 0.9853(17) 0.0546(12) -0.2363(9) 0.138 Uiso 1 calc R .
C23 C 1.0422(17) 0.2694(13) -0.3358(9) 0.094(8) Uani 1 d . .
H23A H 1.0338(17) 0.3155(13) -0.3349(9) 0.141 Uiso 1 calc R .
H23B H 0.9991(17) 0.2508(13) -0.3630(9) 0.141 Uiso 1 calc R .
H23C H 1.1040(17) 0.2597(13) -0.3452(9) 0.141 Uiso 1 calc R .
C24 C 0.4686(14) 0.2807(13) -0.0952(9) 0.090(8) Uani 1 d . .
H24A H 0.4248(14) 0.2496(13) -0.0833(9) 0.135 Uiso 1 calc R .
H24B H 0.4448(14) 0.3009(13) -0.1289(9) 0.135 Uiso 1 calc R .
H24C H 0.4791(14) 0.3132(13) -0.0671(9) 0.135 Uiso 1 calc R .
C25 C 0.6562(15) 0.0772(12) -0.0908(10) 0.086(7) Uani 1 d . .
H25A H 0.7174(15) 0.0632(12) -0.0980(10) 0.129 Uiso 1 calc R .
H25B H 0.6121(15) 0.0542(12) -0.1147(10) 0.129 Uiso 1 calc R .
H25C H 0.6445(15) 0.0685(12) -0.0528(10) 0.129 Uiso 1 calc R .
C26 C 1.1164(16) 0.3452(15) 0.0911(9) 0.107(10) Uani 1 d . .
H26A H 1.0999(16) 0.3882(15) 0.0789(9) 0.161 Uiso 1 calc R .
H26B H 1.1804(16) 0.3376(15) 0.0854(9) 0.161 Uiso 1 calc R .
H26C H 1.1060(16) 0.3408(15) 0.1297(9) 0.161 Uiso 1 calc R .
C27 C 1.0224(15) 0.1157(12) 0.0400(8) 0.083(7) Uani 1 d . .
H27A H 1.0692(15) 0.1068(12) 0.0687(8) 0.125 Uiso 1 calc R .
H27B H 1.0401(15) 0.0973(12) 0.0057(8) 0.125 Uiso 1 calc R .
H27C H 0.9650(15) 0.0969(12) 0.0497(8) 0.125 Uiso 1 calc R .
C28 C 0.9065(15) 0.0568(9) -0.0861(8) 0.071(6) Uani 1 d . .
H28A H 0.8541(15) 0.0405(9) -0.0681(8) 0.107 Uiso 1 calc R .
H28B H 0.9618(15) 0.0474(9) -0.0638(8) 0.107 Uiso 1 calc R .
H28C H 0.9095(15) 0.0364(9) -0.1217(8) 0.107 Uiso 1 calc R .
P2 P 0.8622(3) 0.1789(2) 0.2019(2) 0.0517(12) Uani 1 d . .
O1' O 0.9505(8) 0.1889(6) 0.2419(5) 0.055(3) Uani 1 d . .
O2' O 0.8687(8) 0.2132(6) 0.1461(5) 0.055(3) Uani 1 d . .
O3' O 0.7706(7) 0.1939(6) 0.2281(4) 0.051(3) Uani 1 d . .
N2 N 0.8679(9) 0.3112(7) 0.2272(5) 0.045(4) Uani 1 d . .
C1' C 1.0306(11) 0.2247(10) 0.2348(6) 0.047(5) Uani 1 d . .
C2' C 1.1056(13) 0.1930(10) 0.2189(7) 0.055(5) Uani 1 d . .
C3' C 1.1888(13) 0.2283(14) 0.2155(8) 0.070(7) Uani 1 d . .
H3' H 1.2417(13) 0.2080(14) 0.2041(8) 0.084 Uiso 1 calc R .
C4' C 1.1902(13) 0.2916(15) 0.2289(8) 0.072(7) Uani 1 d . .
C5' C 1.1163(12) 0.3238(11) 0.2447(7) 0.060(5) Uani 1 d . .
H5' H 1.1199(12) 0.3679(11) 0.2526(7) 0.072 Uiso 1 calc R .
C6' C 1.0331(13) 0.2901(11) 0.2492(7) 0.059(5) Uani 1 d . .
C7' C 0.9469(11) 0.3225(10) 0.2683(7) 0.054(5) Uani 1 d . .
H7'1 H 0.9324(11) 0.3052(10) 0.3040(7) 0.065 Uiso 1 calc R .
H7'2 H 0.9576(11) 0.3687(10) 0.2725(7) 0.065 Uiso 1 calc R .
C8' C 0.8826(13) 0.3459(10) 0.1759(7) 0.061(5) Uani 1 d . .
H8'1 H 0.9455(13) 0.3392(10) 0.1657(7) 0.073 Uiso 1 calc R .
H8'2 H 0.8738(13) 0.3920(10) 0.1816(7) 0.073 Uiso 1 calc R .
C9' C 0.8161(12) 0.3226(9) 0.1294(8) 0.052(5) Uani 1 d . .
C10' C 0.7621(13) 0.3675(9) 0.0955(7) 0.055(5) Uani 1 d . .
H10' H 0.7671(13) 0.4118(9) 0.1024(7) 0.066 Uiso 1 calc R .
C11' C 0.7043(13) 0.3460(11) 0.0537(8) 0.064(6) Uani 1 d . .
C12' C 0.6948(12) 0.2805(10) 0.0437(7) 0.056(5) Uani 1 d . .
H12' H 0.6531(12) 0.2666(10) 0.0155(7) 0.067 Uiso 1 calc R .
C13' C 0.7469(13) 0.2337(9) 0.0752(8) 0.056(5) Uani 1 d . .
C14' C 0.8090(11) 0.2603(10) 0.1158(7) 0.049(5) Uani 1 d . .
C15' C 0.7826(11) 0.3276(9) 0.2514(8) 0.055(5) Uani 1 d . .
H15C H 0.7337(11) 0.3301(9) 0.2223(8) 0.065 Uiso 1 calc R .
H15D H 0.7886(11) 0.3700(9) 0.2686(8) 0.065 Uiso 1 calc R .
C16' C 0.7561(11) 0.2785(11) 0.2944(7) 0.056(5) Uani 1 d . .
C17' C 0.7410(11) 0.3012(10) 0.3478(8) 0.055(5) Uani 1 d . .
H17' H 0.7465(11) 0.3448(10) 0.3572(8) 0.066 Uiso 1 calc R .
C18' C 0.7168(12) 0.2537(12) 0.3862(8) 0.059(5) Uani 1 d . .
C19' C 0.7132(11) 0.1933(13) 0.3734(7) 0.061(6) Uani 1 d . .
H19' H 0.7002(11) 0.1645(13) 0.4015(7) 0.073 Uiso 1 calc R .
C20' C 0.7274(12) 0.1663(11) 0.3203(9) 0.069(6) Uani 1 d . .
C21' C 0.7554(11) 0.2153(10) 0.2825(8) 0.052(5) Uani 1 d . .
C22' C 1.1030(14) 0.1223(11) 0.2054(9) 0.079(6) Uani 1 d . .
H22D H 1.1627(14) 0.1086(11) 0.1950(9) 0.118 Uiso 1 calc R .
H22E H 1.0582(14) 0.1146(11) 0.1753(9) 0.118 Uiso 1 calc R .
H22F H 1.0864(14) 0.0983(11) 0.2374(9) 0.118 Uiso 1 calc R .
C23' C 1.2798(13) 0.3306(13) 0.2218(8) 0.087(8) Uani 1 d . .
H23D H 1.3272(13) 0.3020(13) 0.2104(8) 0.131 Uiso 1 calc R .
H23E H 1.2994(13) 0.3506(13) 0.2564(8) 0.131 Uiso 1 calc R .
H23F H 1.2683(13) 0.3636(13) 0.1941(8) 0.131 Uiso 1 calc R .
C24' C 0.6483(18) 0.3914(13) 0.0173(10) 0.106(9) Uani 1 d . .
H24D H 0.6117(18) 0.3671(13) -0.0098(10) 0.159 Uiso 1 calc R .
H24E H 0.6887(18) 0.4201(13) -0.0011(10) 0.159 Uiso 1 calc R .
H24F H 0.6084(18) 0.4164(13) 0.0394(10) 0.159 Uiso 1 calc R .
C25' C 0.7393(14) 0.1634(11) 0.0644(8) 0.073(6) Uani 1 d . .
H25D H 0.6929(14) 0.1558(11) 0.0351(8) 0.109 Uiso 1 calc R .
H25E H 0.7224(14) 0.1416(11) 0.0974(8) 0.109 Uiso 1 calc R .
H25F H 0.7975(14) 0.1471(11) 0.0537(8) 0.109 Uiso 1 calc R .
C26' C 0.7021(15) 0.2754(14) 0.4462(8) 0.096(9) Uani 1 d . .
H26D H 0.7069(15) 0.3217(14) 0.4487(8) 0.144 Uiso 1 calc R .
H26E H 0.7482(15) 0.2558(14) 0.4709(8) 0.144 Uiso 1 calc R .
H26F H 0.6419(15) 0.2620(14) 0.4562(8) 0.144 Uiso 1 calc R .
C27' C 0.7192(17) 0.0986(11) 0.3058(10) 0.092(7) Uani 1 d . .
H27D H 0.7321(17) 0.0930(11) 0.2676(10) 0.137 Uiso 1 calc R .
H27E H 0.6576(17) 0.0840(11) 0.3113(10) 0.137 Uiso 1 calc R .
H27F H 0.7624(17) 0.0738(11) 0.3287(10) 0.137 Uiso 1 calc R .
C28' C 0.8608(15) 0.0963(10) 0.1867(9) 0.078(6) Uani 1 d . .
H28D H 0.8568(15) 0.0720(10) 0.2203(9) 0.116 Uiso 1 calc R .
H28E H 0.9164(15) 0.0848(10) 0.1695(9) 0.116 Uiso 1 calc R .
H28F H 0.8084(15) 0.0867(10) 0.1619(9) 0.116 Uiso 1 calc R .
C1S C 0.3848(29) 0.0917(22) 0.0613(18) 0.173(15) Uiso 1 d . .
Cl1S Cl 0.4565(11) 0.1419(8) 0.0314(7) 0.228(6) Uiso 1 d . .
Cl2S Cl 0.3035(11) 0.1346(8) 0.0926(7) 0.235(6) Uiso 1 d . .
C2S C 0.3984(38) 0.4193(26) 0.0178(23) 0.217(20) Uiso 1 d . .
Cl3S Cl 0.3960(12) 0.3344(9) 0.0595(8) 0.271(8) Uiso 1 d . .
Cl4S Cl 0.2988(15) 0.4123(10) -0.0080(9) 0.298(9) Uiso 1 d . .
C1P C 0.0791(32) 0.5055(20) 0.0343(20) 0.165(14) Uiso 1 d . .
C2P C -0.0086(37) 0.5113(21) 0.0521(22) 0.166(15) Uiso 1 d . .
C3P C 0.0908(30) 0.4959(19) -0.0213(21) 0.165(15) Uiso 1 d . .
O1P O -0.0312(58) 0.5101(38) 0.0967(40) 0.254(36) Uiso 0.50 d P .

loop_
_atom_type_symbol
_atom_type_description
_atom_type_scat_dispersion_real
_atom_type_scat_dispersion_imag
_atom_type_scat_source
C C 0.0033 0.0016 'International Tables Vol C Tables 4.2.6.8 and 6.1.1.4'
H H 0.0000 0.0000 'International Tables Vol C Tables 4.2.6.8 and 6.1.1.4'
N N 0.0061 0.0033 'International Tables Vol C Tables 4.2.6.8 and 6.1.1.4'
O O 0.0106 0.0060 'International Tables Vol C Tables 4.2.6.8 and 6.1.1.4'
P P 0.1023 0.0942 'International Tables Vol C Tables 4.2.6.8 and 6.1.1.4'
Cl Cl 0.1484 0.1585 'International Tables Vol C Tables 4.2.6.8 and 6.1.1.4'
I I -0.4742 1.8119 'International Tables Vol C Tables 4.2.6.8 and 6.1.1.4'

loop_
_geom_angle_atom_site_label_1
_geom_angle_atom_site_label_2
_geom_angle_atom_site_label_3
_geom_angle
_geom_angle_site_symmetry_1
_geom_angle_site_symmetry_3
_geom_angle_publ_flag
I1 I2 I3 175.07(11) . . ?
I2 I3 I4 159.31(13) . . ?
I5 I4 I3 171.06(8) . . ?
I4 I5 I6 175.49(8) . . ?
O1 P1 O3 114.1(7) . . ?
O1 P1 O2 114.1(6) . . ?
O3 P1 O2 111.3(7) . . ?
O1 P1 C28 104.6(9) . . ?
O3 P1 C28 106.2(8) . . ?
O2 P1 C28 105.5(8) . . ?
O1 P1 N1 74.4(5) . . ?
O3 P1 N1 75.1(6) . . ?
O2 P1 N1 74.2(5) . . ?
C28 P1 N1 178.7(8) . . ?
C1 O1 P1 131.3(10) . . ?
C14 O2 P1 129.5(10) . . ?
C21 O3 P1 131.7(10) . . ?
C7 N1 C15 114.5(13) . . ?
C7 N1 C8 110.5(13) . . ?
C15 N1 C8 110.2(13) . . ?
C7 N1 P1 106.5(10) . . ?
C15 N1 P1 107.6(10) . . ?
C8 N1 P1 107.2(9) . . ?
C6 C1 C2 123.6(16) . . ?
C6 C1 O1 118.1(15) . . ?
C2 C1 O1 117.9(17) . . ?
C3 C2 C1 114.1(19) . . ?
C3 C2 C22 123.8(21) . . ?
C1 C2 C22 122.1(19) . . ?
C4 C3 C2 125.5(21) . . ?
C3 C4 C5 120.3(20) . . ?
C3 C4 C23 120.8(22) . . ?
C5 C4 C23 118.9(24) . . ?
C4 C5 C6 118.4(20) . . ?
C1 C6 C5 117.9(17) . . ?
C1 C6 C7 121.5(16) . . ?
C5 C6 C7 120.5(19) . . ?
C6 C7 N1 114.6(14) . . ?
C9 C8 N1 110.3(13) . . ?
C14 C9 C10 116.2(17) . . ?
C14 C9 C8 121.7(16) . . ?
C10 C9 C8 122.0(18) . . ?
C11 C10 C9 122.0(20) . . ?
C10 C11 C12 118.7(18) . . ?
C10 C11 C24 120.9(21) . . ?
C12 C11 C24 120.4(19) . . ?
C13 C12 C11 123.5(21) . . ?
C12 C13 C14 116.3(20) . . ?
C12 C13 C25 122.3(22) . . ?
C14 C13 C25 121.4(21) . . ?
C13 C14 C9 123.3(17) . . ?
C13 C14 O2 118.2(17) . . ?
C9 C14 O2 117.8(16) . . ?
N1 C15 C16 110.0(13) . . ?
C21 C16 C17 116.6(16) . . ?
C21 C16 C15 122.6(15) . . ?
C17 C16 C15 120.8(17) . . ?
C16 C17 C18 121.9(19) . . ?
C19 C18 C17 118.8(18) . . ?
C19 C18 C26 123.4(19) . . ?
C17 C18 C26 117.8(20) . . ?
C18 C19 C20 122.0(18) . . ?
C21 C20 C19 116.0(18) . . ?
C21 C20 C27 122.0(19) . . ?
C19 C20 C27 122.0(18) . . ?
C16 C21 C20 124.8(17) . . ?
C16 C21 O3 119.1(14) . . ?
C20 C21 O3 116.1(17) . . ?
O2' P2 O3' 111.8(7) . . ?
O2' P2 O1' 113.1(7) . . ?
O3' P2 O1' 114.4(6) . . ?
O2' P2 C28' 105.4(9) . . ?
O3' P2 C28' 106.4(9) . . ?
O1' P2 C28' 104.8(9) . . ?
O2' P2 N2 74.9(6) . . ?
O3' P2 N2 74.3(5) . . ?
O1' P2 N2 74.1(6) . . ?
C28' P2 N2 178.9(8) . . ?
C1' O1' P2 130.3(10) . . ?
C14' O2' P2 132.8(10) . . ?
C21' O3' P2 129.1(10) . . ?
C15' N2 C8' 113.7(14) . . ?
C15' N2 C7' 109.7(13) . . ?
C8' N2 C7' 110.1(13) . . ?
C15' N2 P2 107.6(10) . . ?
C8' N2 P2 107.3(11) . . ?
C7' N2 P2 108.1(10) . . ?
C2' C1' C6' 122.2(17) . . ?
C2' C1' O1' 118.2(18) . . ?
C6' C1' O1' 119.3(16) . . ?
C1' C2' C3' 118.4(20) . . ?
C1' C2' C22' 121.7(18) . . ?
C3' C2' C22' 119.9(21) . . ?
C4' C3' C2' 119.0(19) . . ?
C5' C4' C3' 123.5(21) . . ?
C5' C4' C23' 117.8(26) . . ?
C3' C4' C23' 118.6(22) . . ?
C4' C5' C6' 118.9(22) . . ?
C1' C6' C5' 118.0(18) . . ?
C1' C6' C7' 119.7(18) . . ?
C5' C6' C7' 122.3(21) . . ?
N2 C7' C6' 110.1(14) . . ?
N2 C8' C9' 110.9(14) . . ?
C14' C9' C10' 116.7(17) . . ?
C14' C9' C8' 121.8(18) . . ?
C10' C9' C8' 121.4(17) . . ?
C11' C10' C9' 120.6(18) . . ?
C10' C11' C12' 120.3(18) . . ?
C10' C11' C24' 121.8(22) . . ?
C12' C11' C24' 117.8(19) . . ?
C11' C12' C13' 121.9(17) . . ?
C14' C13' C12' 114.1(17) . . ?
C14' C13' C25' 123.1(18) . . ?
C12' C13' C25' 122.7(18) . . ?
C9' C14' C13' 126.1(17) . . ?
C9' C14' O2' 118.8(16) . . ?
C13' C14' O2' 115.1(17) . . ?
N2 C15' C16' 112.4(15) . . ?
C21' C16' C17' 121.7(18) . . ?
C21' C16' C15' 120.2(18) . . ?
C17' C16' C15' 117.9(19) . . ?
C16' C17' C18' 115.7(19) . . ?
C19' C18' C17' 121.6(18) . . ?
C19' C18' C26' 120.1(22) . . ?
C17' C18' C26' 118.1(21) . . ?
C18' C19' C20' 126.2(21) . . ?
C19' C20' C21' 111.0(20) . . ?
C19' C20' C27' 125.8(21) . . ?
C21' C20' C27' 123.2(21) . . ?
C16' C21' O3' 120.4(17) . . ?
C16' C21' C20' 123.2(19) . . ?
O3' C21' C20' 115.9(18) . . ?
Cl1S C1S Cl2S 109.9(27) . . ?
Cl4S C2S Cl3S 94.4(29) . . ?
C2P C1P C3P 119.2(45) . . ?
O1P C2P C1P 128.0(74) . . ?
O1P C2P C3P 102.6(67) . 3_565 ?
C1P C2P C3P 127.7(50) . 3_565 ?
C2P C3P C1P 112.9(43) 3_565 . ?

loop_
_geom_bond_atom_site_label_1
_geom_bond_atom_site_label_2
_geom_bond_distance
_geom_bond_site_symmetry_2
_geom_bond_publ_flag
I1 I2 2.892(3) . ?
I2 I3 2.897(3) . ?
I3 I4 3.550(3) . ?
I4 I5 2.827(3) . ?
I5 I6 3.039(3) . ?
P1 O1 1.518(13) . ?
P1 O3 1.539(12) . ?
P1 O2 1.572(12) . ?
P1 C28 1.75(2) . ?
P1 N1 2.819(15) . ?
O1 C1 1.43(2) . ?
O2 C14 1.41(2) . ?
O3 C21 1.44(2) . ?
N1 C7 1.45(2) . ?
N1 C15 1.47(2) . ?
N1 C8 1.50(2) . ?
C1 C6 1.39(3) . ?
C1 C2 1.40(3) . ?
C2 C3 1.37(3) . ?
C2 C22 1.45(3) . ?
C3 C4 1.33(3) . ?
C4 C5 1.39(3) . ?
C4 C23 1.57(3) . ?
C5 C6 1.41(2) . ?
C6 C7 1.44(2) . ?
C8 C9 1.48(2) . ?
C9 C14 1.40(3) . ?
C9 C10 1.40(2) . ?
C10 C11 1.35(3) . ?
C11 C12 1.40(3) . ?
C11 C24 1.52(3) . ?
C12 C13 1.34(3) . ?
C13 C14 1.40(3) . ?
C13 C25 1.48(3) . ?
C15 C16 1.51(2) . ?
C16 C21 1.35(2) . ?
C16 C17 1.38(2) . ?
C17 C18 1.41(3) . ?
C18 C19 1.33(3) . ?
C18 C26 1.52(3) . ?
C19 C20 1.41(3) . ?
C20 C21 1.39(2) . ?
C20 C27 1.51(3) . ?
P2 O2' 1.530(12) . ?
P2 O3' 1.538(12) . ?
P2 O1' 1.572(12) . ?
P2 C28' 1.74(2) . ?
P2 N2 2.795(15) . ?
O1' C1' 1.40(2) . ?
O2' C14' 1.47(2) . ?
O3' C21' 1.42(2) . ?
N2 C15' 1.44(2) . ?
N2 C8' 1.46(2) . ?
N2 C7' 1.49(2) . ?
C1' C2' 1.34(3) . ?
C1' C6' 1.39(3) . ?
C2' C3' 1.42(3) . ?
C2' C22' 1.49(3) . ?
C3' C4' 1.35(3) . ?
C4' C5' 1.34(3) . ?
C4' C23' 1.55(3) . ?
C5' C6' 1.40(3) . ?
C6' C7' 1.51(3) . ?
C8' C9' 1.51(3) . ?
C9' C14' 1.33(2) . ?
C9' C10' 1.44(3) . ?
C10' C11' 1.35(3) . ?
C11' C12' 1.38(3) . ?
C11' C24' 1.49(3) . ?
C12' C13' 1.42(3) . ?
C13' C14' 1.40(3) . ?
C13' C25' 1.48(3) . ?
C15' C16' 1.52(3) . ?
C16' C21' 1.34(3) . ?
C16' C17' 1.40(3) . ?
C17' C18' 1.41(3) . ?
C18' C19' 1.28(3) . ?
C18' C26' 1.54(3) . ?
C19' C20' 1.43(3) . ?
C20' C21' 1.44(3) . ?
C20' C27' 1.44(3) . ?
C1S Cl1S 1.66(4) . ?
C1S Cl2S 1.69(4) . ?
C2S Cl4S 1.55(5) . ?
C2S Cl3S 2.02(5) . ?
C1P C2P 1.37(5) . ?
C1P C3P 1.38(5) . ?
C2P O1P 1.15(9) . ?
C2P C3P 1.38(5) 3_565 ?
C3P C2P 1.38(5) 3_565 ?
